data_7000761
loop_
_publ_author_name
'Garc\'ia-Pacios, Vanesa'
'Arroyo, Marta'
'Ant\'on, Noelia'
'Miguel, Daniel'
'Villafa\~ne, Fernando'

_publ_section_title
;
 Non-covalent interactions at bis(pyrazole)silver(i) or -gold(i)
 cations
;
_journal_issue 12
_journal_name_full 'Dalton Transactions'
_journal_page_first 2135
_journal_page_last 2141
_journal_paper_doi 10.1039/b820084j
_journal_year 2009
_chemical_formula_sum 'C6 H8 Ag B F4 N4'
_chemical_formula_weight 330.84
_chemical_name_systematic
;
?
;
_space_group_IT_number 2
_symmetry_cell_setting triclinic
_symmetry_space_group_name_Hall '-P 1'
_symmetry_space_group_name_H-M 'P -1'
_atom_sites_solution_hydrogens geom
_atom_sites_solution_primary direct
_atom_sites_solution_secondary difmap
_audit_creation_method SHELXL-97
_cell_angle_alpha 81.567(4)
_cell_angle_beta 88.779(4)
_cell_angle_gamma 85.826(4)
_cell_formula_units_Z 2
_cell_length_a 5.3607(11)
_cell_length_b 8.0567(16)
_cell_length_c 12.792(3)
_cell_measurement_temperature 293(2)
_cell_volume 545.0(2)
_computing_cell_refinement 'Bruker SMART'
_computing_data_collection 'Bruker SMART'
_computing_data_reduction 'Bruker SHELXTL'
_computing_molecular_graphics 'Bruker SHELXTL'
_computing_publication_material 'Bruker SHELXTL'
_computing_structure_refinement 'SHELXL-97 (Sheldrick, 1997)'
_computing_structure_solution 'SHELXS-97 (Sheldrick, 1990)'
_diffrn_ambient_temperature 293(2)
_diffrn_measured_fraction_theta_full 0.990
_diffrn_measured_fraction_theta_max 0.990
_diffrn_measurement_device_type 'CCD area detector'
_diffrn_measurement_method 'phi and omega scans'
_diffrn_radiation_monochromator graphite
_diffrn_radiation_source 'fine-focus sealed tube'
_diffrn_radiation_type MoK\a
_diffrn_radiation_wavelength 0.71073
_diffrn_reflns_av_R_equivalents 0.0180
_diffrn_reflns_av_sigmaI/netI 0.0157
_diffrn_reflns_limit_h_max 5
_diffrn_reflns_limit_h_min -5
_diffrn_reflns_limit_k_max 8
_diffrn_reflns_limit_k_min -8
_diffrn_reflns_limit_l_max 14
_diffrn_reflns_limit_l_min -14
_diffrn_reflns_number 2397
_diffrn_reflns_theta_full 23.26
_diffrn_reflns_theta_max 23.26
_diffrn_reflns_theta_min 1.61
_exptl_absorpt_coefficient_mu 1.881
_exptl_absorpt_correction_T_max 1.000000
_exptl_absorpt_correction_T_min 0.519547
_exptl_absorpt_correction_type multi-scan
_exptl_absorpt_process_details SADABS
_exptl_crystal_colour COLORLESS
_exptl_crystal_density_diffrn 2.016
_exptl_crystal_density_method 'not measured'
_exptl_crystal_description PRISM
_exptl_crystal_F_000 320
_exptl_crystal_size_max 0.33
_exptl_crystal_size_mid 0.19
_exptl_crystal_size_min 0.16
_refine_diff_density_max 0.586
_refine_diff_density_min -0.588
_refine_diff_density_rms 0.093
_refine_ls_extinction_coef 0.013(4)
_refine_ls_extinction_expression Fc^*^=kFc[1+0.001xFc^2^\l^3^/sin(2\q)]^-1/4^
_refine_ls_extinction_method SHELXL
_refine_ls_goodness_of_fit_ref 1.073
_refine_ls_hydrogen_treatment mixed
_refine_ls_matrix_type full
_refine_ls_number_parameters 153
_refine_ls_number_reflns 1545
_refine_ls_number_restraints 0
_refine_ls_restrained_S_all 1.073
_refine_ls_R_factor_all 0.0468
_refine_ls_R_factor_gt 0.0421
_refine_ls_shift/su_max 0.000
_refine_ls_shift/su_mean 0.000
_refine_ls_structure_factor_coef Fsqd
_refine_ls_weighting_details 'calc w=1/[\s^2^(Fo^2^)+(0.0804P)^2^+0.6370P] where P=(Fo^2^+2Fc^2^)/3'
_refine_ls_weighting_scheme calc
_refine_ls_wR_factor_gt 0.1235
_refine_ls_wR_factor_ref 0.1291
_reflns_number_gt 1328
_reflns_number_total 1545
_reflns_threshold_expression >2sigma(I)
_cod_data_source_file b820084j.txt
_cod_data_source_block Compound_1a_(vg54am)
_cod_depositor_comments
;
The following automatic conversions were performed:
'_symmetry_cell_setting' value 'Triclinic' changed to 'triclinic'
according to '/home/saulius/struct/CIF-dictionaries/cif_core.dic'
dictionary named 'cif_core.dic' version 2.4.1 from
2010-06-29.

'_exptl_absorpt_correction_type' value 'MULTI-SCAN' changed
to 'multi-scan' according to
'/home/saulius/struct/CIF-dictionaries/cif_core.dic' dictionary named
'cif_core.dic' version 2.4.1 from 2010-06-29.

Automatic conversion script
Id: cif_fix_enum 1527 2010-12-29 10:47:43Z saulius 
;
_cod_original_cell_volume 545.04(19)
_cod_original_sg_symbol_H-M P-1
_cod_database_code 7000761

loop_
_symmetry_equiv_pos_as_xyz
'x, y, z'
'-x, -y, -z'

loop_
_atom_site_label
_atom_site_type_symbol
_atom_site_fract_x
_atom_site_fract_y
_atom_site_fract_z
_atom_site_U_iso_or_equiv
_atom_site_adp_type
_atom_site_occupancy
_atom_site_symmetry_multiplicity
_atom_site_calc_flag
_atom_site_refinement_flags
_atom_site_disorder_assembly
_atom_site_disorder_group
Ag1 Ag 0.0000 0.5000 0.5000 0.0768(4) Uani 1 2 d S . .
N1 N 0.2821(8) 0.5962(6) 0.5828(3) 0.0594(11) Uani 1 1 d . . .
N2 N 0.3290(11) 0.7588(7) 0.5717(4) 0.0759(14) Uani 1 1 d . . .
H2 H 0.2384 0.8384 0.5354 0.091 Uiso 1 1 calc R . .
C11 C 0.4622(10) 0.5163(7) 0.6421(4) 0.0651(14) Uani 1 1 d . . .
H11 H 0.4783 0.4005 0.6629 0.078 Uiso 1 1 calc R . .
C12 C 0.6253(11) 0.6284(10) 0.6694(4) 0.0791(18) Uani 1 1 d . . .
H12 H 0.7678 0.6029 0.7105 0.095 Uiso 1 1 calc R . .
C13 C 0.5346(13) 0.7824(10) 0.6240(6) 0.0867(19) Uani 1 1 d . . .
H13 H 0.6015 0.8845 0.6283 0.104 Uiso 1 1 calc R . .
Ag2 Ag 1.0000 0.0000 1.0000 0.0762(4) Uani 1 2 d S . .
N3 N 0.6703(8) 0.1686(6) 0.9953(3) 0.0624(11) Uani 1 1 d . . .
N4 N 0.5437(10) 0.2308(7) 0.9078(4) 0.0740(14) Uani 1 1 d . . .
C21 C 0.5324(12) 0.2115(8) 1.0741(5) 0.0718(15) Uani 1 1 d . . .
H21 H 0.5726 0.1837 1.1452 0.086 Uiso 1 1 calc R . .
C22 C 0.3158(13) 0.3054(9) 1.0353(6) 0.085(2) Uani 1 1 d . . .
H22 H 0.1885 0.3526 1.0745 0.102 Uiso 1 1 calc R . .
C23 C 0.3298(12) 0.3130(8) 0.9306(5) 0.0819(17) Uani 1 1 d . . .
H23 H 0.2116 0.3661 0.8824 0.098 Uiso 1 1 calc R . .
B1 B 0.0389(12) 0.1064(8) 0.7001(4) 0.0603(15) Uani 1 1 d . . .
F1 F -0.0214(13) -0.0318(7) 0.7647(4) 0.156(2) Uani 1 1 d . . .
F2 F 0.2875(9) 0.1171(7) 0.7174(5) 0.1336(18) Uani 1 1 d . . .
F3 F -0.0798(12) 0.2486(6) 0.7239(4) 0.1370(19) Uani 1 1 d . . .
F4 F 0.0103(9) 0.0869(5) 0.5981(3) 0.1069(14) Uani 1 1 d . . .
H4 H 0.595(14) 0.221(9) 0.849(6) 0.10(2) Uiso 1 1 d . . .

loop_
_atom_site_aniso_label
_atom_site_aniso_U_11
_atom_site_aniso_U_22
_atom_site_aniso_U_33
_atom_site_aniso_U_23
_atom_site_aniso_U_13
_atom_site_aniso_U_12
Ag1 0.0631(5) 0.1003(6) 0.0685(5) -0.0102(3) -0.0139(3) -0.0150(3)
N1 0.051(2) 0.072(3) 0.055(2) -0.0078(19) -0.0062(19) -0.002(2)
N2 0.072(3) 0.069(3) 0.085(3) -0.007(2) -0.010(3) 0.000(3)
C11 0.063(3) 0.080(4) 0.049(3) -0.005(2) -0.006(2) 0.008(3)
C12 0.054(3) 0.131(6) 0.055(3) -0.026(3) -0.012(3) 0.001(3)
C13 0.082(5) 0.093(5) 0.092(4) -0.030(4) -0.002(4) -0.022(4)
Ag2 0.0539(5) 0.0827(5) 0.0882(5) -0.0049(3) -0.0052(3) 0.0059(3)
N3 0.052(2) 0.071(3) 0.061(3) -0.003(2) -0.009(2) -0.001(2)
N4 0.069(3) 0.089(3) 0.058(3) 0.003(2) -0.003(2) 0.003(3)
C21 0.073(4) 0.088(4) 0.057(3) -0.021(3) -0.009(3) 0.000(3)
C22 0.069(4) 0.089(4) 0.102(5) -0.037(4) 0.009(4) 0.008(3)
C23 0.074(4) 0.078(4) 0.090(5) -0.005(3) -0.016(3) 0.012(3)
B1 0.065(4) 0.067(4) 0.046(3) 0.000(3) -0.014(3) 0.001(3)
F1 0.240(7) 0.131(4) 0.093(3) 0.027(3) -0.006(4) -0.064(4)
F2 0.099(3) 0.152(4) 0.161(5) -0.060(4) -0.034(3) 0.002(3)
F3 0.152(4) 0.134(4) 0.121(3) -0.036(3) -0.004(3) 0.058(3)
F4 0.146(4) 0.118(3) 0.0545(19) -0.0127(18) -0.033(2) 0.018(3)

loop_
_atom_type_symbol
_atom_type_description
_atom_type_scat_dispersion_real
_atom_type_scat_dispersion_imag
_atom_type_scat_source
C C 0.0033 0.0016 'International Tables Vol C Tables 4.2.6.8 and 6.1.1.4'
H H 0.0000 0.0000 'International Tables Vol C Tables 4.2.6.8 and 6.1.1.4'
B B 0.0013 0.0007 'International Tables Vol C Tables 4.2.6.8 and 6.1.1.4'
F F 0.0171 0.0103 'International Tables Vol C Tables 4.2.6.8 and 6.1.1.4'
N N 0.0061 0.0033 'International Tables Vol C Tables 4.2.6.8 and 6.1.1.4'
Ag Ag -0.8971 1.1015 'International Tables Vol C Tables 4.2.6.8 and 6.1.1.4'

loop_
_geom_angle_atom_site_label_1
_geom_angle_atom_site_label_2
_geom_angle_atom_site_label_3
_geom_angle
_geom_angle_site_symmetry_1
_geom_angle_site_symmetry_3
_geom_angle_publ_flag
N1 Ag1 N1 180.000(1) 2_566 . ?
C11 N1 N2 105.5(5) . . ?
C11 N1 Ag1 129.9(4) . . ?
N2 N1 Ag1 124.1(3) . . ?
N1 N2 C13 111.7(5) . . ?
N1 C11 C12 110.6(5) . . ?
C13 C12 C11 105.8(5) . . ?
N2 C13 C12 106.4(6) . . ?
N3 Ag2 N3 180.000(1) . 2_757 ?
C21 N3 N4 105.8(5) . . ?
C21 N3 Ag2 128.7(4) . . ?
N4 N3 Ag2 124.7(4) . . ?
C23 N4 N3 111.2(5) . . ?
N3 C21 C22 109.8(5) . . ?
C23 C22 C21 105.6(6) . . ?
N4 C23 C22 107.5(6) . . ?
F1 B1 F3 113.6(6) . . ?
F1 B1 F4 110.6(6) . . ?
F3 B1 F4 112.6(5) . . ?
F1 B1 F2 104.5(5) . . ?
F3 B1 F2 106.7(6) . . ?
F4 B1 F2 108.4(6) . . ?

loop_
_geom_bond_atom_site_label_1
_geom_bond_atom_site_label_2
_geom_bond_distance
_geom_bond_site_symmetry_2
_geom_bond_publ_flag
Ag1 N1 2.119(4) 2_566 ?
Ag1 N1 2.119(4) . ?
N1 C11 1.311(6) . ?
N1 N2 1.339(7) . ?
N2 C13 1.341(9) . ?
C11 C12 1.387(8) . ?
C12 C13 1.351(10) . ?
Ag2 N3 2.145(4) . ?
Ag2 N3 2.145(4) 2_757 ?
N3 C21 1.310(7) . ?
N3 N4 1.335(6) . ?
N4 C23 1.331(8) . ?
C21 C22 1.397(10) . ?
C22 C23 1.333(9) . ?
B1 F1 1.340(8) . ?
B1 F3 1.341(8) . ?
B1 F4 1.350(7) . ?
B1 F2 1.367(8) . ?
